data_2311548
loop_
_publ_author_name
'Zeghouan, Ouahida'
'Bendjeddou, Lamia'
'Merazig, Hocine'
'Daran, Jean Claude'

_publ_section_title
;
 Crystal structure, thermal and fluorescence properties of
 2,2':6',2''-terpyridine-1,1',1''-triium tetra-chlorido-nickelate(II)
 chloride.
;
_journal_coeditor_code ZS2392
_journal_issue 'Pt 12'
_journal_name_full 'Acta crystallographica. Section E, Crystallographic communications'
_journal_page_first 1937
_journal_page_last 1941
_journal_paper_doi 10.1107/S2056989017016784
_journal_volume 73
_journal_year 2017
_chemical_formula_iupac '(C15 H14 N3) [Ni Cl4] Cl'
_chemical_formula_moiety 'C15 H14 N3 3+, Cl4 Ni 2-, Cl -'
_chemical_formula_structural 'C15 H14 Cl5 N3 Ni'
_chemical_formula_sum 'C15 H14 Cl5 N3 Ni'
_chemical_formula_weight 472.25
_chemical_name_common
;
2,2':6',2''-Terpyridine-1,1',1''-triium tetrachloridonickelate(II)
chloride
;
_space_group_IT_number 4
_space_group_name_Hall 'P 2yb'
_space_group_name_H-M_alt 'P 1 21 1'
_symmetry_cell_setting monoclinic
_symmetry_space_group_name_Hall 'P 2yb'
_symmetry_space_group_name_H-M 'P 1 21 1'
_atom_sites_solution_hydrogens geom
_atom_sites_solution_primary direct
_atom_sites_solution_secondary difmap
_audit_creation_method 'WinGX routine-INITIALISE'
_cell_angle_alpha 90.000
_cell_angle_beta 101.271(5)
_cell_angle_gamma 90.000
_cell_formula_units_Z 2
_cell_length_a 6.689(5)
_cell_length_b 13.809(5)
_cell_length_c 10.620(5)
_cell_measurement_reflns_used 6308
_cell_measurement_temperature 293(2)
_cell_measurement_theta_max 36.1
_cell_measurement_theta_min 2.95
_cell_volume 962.0(9)
_computing_cell_refinement
;
SAINT (Bruker, 2006)
;
_computing_data_collection
;
APEX2 (Bruker, 2006)
;
_computing_data_reduction
;
SAINT (Bruker, 2006)
;
_computing_molecular_graphics
;
ORTEP-3 (Farrugia, 2012)
;
_computing_publication_material
;
Mercury (Macrae <i>et al.</i>, 2008) and <i>POVRay</i>
(Persistence of Vision, 2004)
;
_computing_structure_refinement
;
SHELXL97 (Sheldrick, 2008)
;
_computing_structure_solution
;
SHELXS97 (Sheldrick, 2008)
;
_diffrn_ambient_temperature 293(2)
_diffrn_measured_fraction_theta_full 0.993
_diffrn_measured_fraction_theta_max 0.993
_diffrn_measurement_device 'Bruker APEXII CCD'
_diffrn_measurement_method '\f and \w scans'
_diffrn_radiation_monochromator graphite
_diffrn_radiation_source 'fine-focus sealed tube'
_diffrn_radiation_type MoK\a
_diffrn_radiation_wavelength 0.71073
_diffrn_reflns_av_R_equivalents 0.0311
_diffrn_reflns_limit_h_max 10
_diffrn_reflns_limit_h_min -11
_diffrn_reflns_limit_k_max 22
_diffrn_reflns_limit_k_min -22
_diffrn_reflns_limit_l_max 17
_diffrn_reflns_limit_l_min -17
_diffrn_reflns_number 36239
_diffrn_reflns_theta_full 36.06
_diffrn_reflns_theta_max 36.06
_diffrn_reflns_theta_min 2.95
_diffrn_standards_decay_% 0
_diffrn_standards_interval_count 0
_diffrn_standards_interval_time 0
_diffrn_standards_number 0
_exptl_absorpt_coefficient_mu 1.705
_exptl_absorpt_correction_type none
_exptl_crystal_colour green
_exptl_crystal_density_diffrn 1.630
_exptl_crystal_density_method 'not measured'
_exptl_crystal_description prism
_exptl_crystal_F_000 476
_exptl_crystal_size_max 0.20
_exptl_crystal_size_mid 0.10
_exptl_crystal_size_min 0.08
_refine_diff_density_max 0.54
_refine_diff_density_min -0.509
_refine_ls_extinction_method none
_refine_ls_goodness_of_fit_ref 1.148
_refine_ls_hydrogen_treatment constr
_refine_ls_matrix_type full
_refine_ls_number_parameters 218
_refine_ls_number_reflns 8772
_refine_ls_number_restraints 1
_refine_ls_restrained_S_all 1.148
_refine_ls_R_factor_all 0.0899
_refine_ls_R_factor_gt 0.0585
_refine_ls_shift/su_max 0
_refine_ls_shift/su_mean 0
_refine_ls_structure_factor_coef Fsqd
_refine_ls_weighting_details 'calc w=1/[\s^2^(Fo^2^)+(0.0529P)^2^+0.6276P] where P=(Fo^2^+2Fc^2^)/3'
_refine_ls_weighting_scheme calc
_refine_ls_wR_factor_gt 0.1309
_refine_ls_wR_factor_ref 0.1495
_reflns_number_gt 6308
_reflns_number_total 8772
_reflns_threshold_expression >2sigma(I)
_cod_data_source_file zs2392sup1.cif
_cod_data_source_block I
_cod_original_sg_symbol_H-M 'P 21'
_cod_database_code 2311548

loop_
_symmetry_equiv_pos_as_xyz
'x, y, z'
'-x, y+1/2, -z'

loop_
_atom_site_aniso_label
_atom_site_aniso_U_11
_atom_site_aniso_U_22
_atom_site_aniso_U_33
_atom_site_aniso_U_12
_atom_site_aniso_U_13
_atom_site_aniso_U_23
N1 0.0412(14) 0.0405(14) 0.0434(14) 0.0049(11) 0.0040(11) 0.0059(11)
N2 0.0329(11) 0.0359(12) 0.0329(11) -0.0041(9) 0.0023(9) -0.0026(10)
N3 0.0373(13) 0.0349(13) 0.0394(13) 0.0067(10) 0.0029(10) -0.0032(10)
C1 0.069(3) 0.044(2) 0.057(2) 0.0067(19) 0.014(2) 0.0092(17)
C2 0.099(4) 0.050(2) 0.059(2) 0.021(3) 0.024(3) 0.017(2)
C3 0.067(3) 0.081(3) 0.061(2) 0.032(3) 0.007(2) 0.016(2)
C4 0.047(2) 0.073(3) 0.048(2) 0.0178(19) 0.0019(16) 0.0088(19)
C5 0.0381(15) 0.0508(18) 0.0295(13) 0.0063(14) 0.0024(11) 0.0005(12)
C6 0.0330(13) 0.0479(17) 0.0306(13) -0.0024(12) 0.0024(11) -0.0055(12)
C7 0.0339(15) 0.069(3) 0.0476(19) -0.0069(16) -0.0011(14) -0.0065(18)
C8 0.0444(19) 0.061(2) 0.063(2) -0.0246(17) 0.0074(18) -0.0163(19)
C9 0.052(2) 0.0391(17) 0.064(2) -0.0166(15) 0.0168(18) -0.0104(16)
C10 0.0373(14) 0.0345(14) 0.0361(14) -0.0030(11) 0.0070(12) -0.0056(11)
C11 0.0431(16) 0.0350(14) 0.0352(14) 0.0037(12) 0.0106(12) -0.0022(11)
C12 0.061(2) 0.0354(16) 0.053(2) 0.0041(15) 0.0147(17) 0.0042(14)
C13 0.068(3) 0.050(2) 0.0486(19) 0.0185(19) 0.0118(18) 0.0102(17)
C14 0.057(2) 0.062(3) 0.049(2) 0.024(2) 0.0004(17) 0.0058(18)
C15 0.0417(18) 0.055(2) 0.0487(19) 0.0085(15) 0.0002(15) -0.0056(16)
Ni1 0.0447(2) 0.0389(2) 0.0450(2) 0.0022(2) 0.0074(2) -0.0037(2)
Cl1 0.0557(5) 0.0396(4) 0.0668(6) -0.0065(4) 0.0008(4) -0.0078(4)
Cl2 0.0582(6) 0.0542(5) 0.0578(5) 0.0045(4) 0.0048(4) 0.0156(4)
Cl3 0.0789(7) 0.0736(7) 0.0531(5) 0.0027(6) 0.0231(5) -0.0196(5)
Cl4 0.0395(4) 0.0623(7) 0.0851(7) 0.0057(4) 0.0075(4) -0.0053(5)
Cl5 0.0413(4) 0.0435(5) 0.0823(7) -0.0114(4) -0.0017(4) 0.0015(5)

loop_
_atom_site_type_symbol
_atom_site_label
_atom_site_fract_x
_atom_site_fract_y
_atom_site_fract_z
_atom_site_U_iso_or_equiv
_atom_site_thermal_displace_type
_atom_site_calc_flag
_atom_site_refinement_flags
_atom_site_occupancy
N N1 0.6965(5) 0.0120(2) 0.2808(3) 0.0423(8) Uani . . 1.000
N N2 0.6834(4) 0.1969(2) 0.2073(2) 0.0345(7) Uani . . 1.000
N N3 0.3276(4) 0.2445(2) 0.0620(3) 0.0378(8) Uani . . 1.000
C C1 0.6807(7) -0.0822(3) 0.3068(4) 0.0564(14) Uani . . 1.000
C C2 0.8509(9) -0.1305(4) 0.3730(5) 0.0682(16) Uani . . 1.000
C C3 1.0290(9) -0.0823(4) 0.4081(5) 0.0704(16) Uani . . 1.000
C C4 1.0401(7) 0.0151(4) 0.3788(4) 0.0570(14) Uani . . 1.000
C C5 0.8694(5) 0.0637(3) 0.3144(3) 0.0400(9) Uani . . 1.000
C C6 0.8612(5) 0.1667(3) 0.2779(3) 0.0377(8) Uani . . 1.000
C C7 1.0221(6) 0.2299(4) 0.3166(4) 0.0514(13) Uani . . 1.000
C C8 0.9989(6) 0.3259(3) 0.2837(5) 0.0566(11) Uani . . 1.000
C C9 0.8147(6) 0.3578(3) 0.2109(4) 0.0510(11) Uani . . 1.000
C C10 0.6616(5) 0.2905(2) 0.1750(3) 0.0360(8) Uani . . 1.000
C C11 0.4595(5) 0.3173(2) 0.0989(3) 0.0374(8) Uani . . 1.000
C C12 0.3955(7) 0.4115(3) 0.0654(4) 0.0493(11) Uani . . 1.000
C C13 0.1989(7) 0.4256(3) -0.0041(4) 0.0555(14) Uani . . 1.000
C C14 0.0724(7) 0.3501(4) -0.0406(4) 0.0574(14) Uani . . 1.000
C C15 0.1389(6) 0.2582(3) -0.0065(4) 0.0496(11) Uani . . 1.000
Ni Ni1 0.67429(7) 0.12776(3) 0.66208(4) 0.04310(10) Uani . . 1.000
Cl Cl1 0.53022(16) -0.01301(7) 0.60866(11) 0.0556(3) Uani . . 1.000
Cl Cl2 0.55986(17) 0.23114(8) 0.50704(10) 0.0576(3) Uani . . 1.000
Cl Cl3 0.6050(2) 0.18121(10) 0.84272(11) 0.0672(4) Uani . . 1.000
Cl Cl4 1.00476(14) 0.11245(9) 0.68627(12) 0.0629(4) Uani . . 1.000
Cl Cl5 0.27653(15) 0.03265(7) 0.11437(12) 0.0576(3) Uani . . 1.000
H H1 0.55780 -0.11470 0.28090 0.0680 Uiso calc R 1.000
H H2 0.84260 -0.19570 0.39320 0.0820 Uiso calc R 1.000
H H3 1.14390 -0.11440 0.45200 0.0840 Uiso calc R 1.000
H H4 1.16290 0.04800 0.40240 0.0680 Uiso calc R 1.000
H H7 1.14480 0.20740 0.36450 0.0620 Uiso calc R 1.000
H H8 1.10530 0.36920 0.30980 0.0680 Uiso calc R 1.000
H H9 0.79550 0.42250 0.18730 0.0610 Uiso calc R 1.000
H H11 0.58970 0.04130 0.24020 0.0510 Uiso calc R 1.000
H H12 0.48240 0.46380 0.08890 0.0590 Uiso calc R 1.000
H H13 0.15350 0.48820 -0.02590 0.0670 Uiso calc R 1.000
H H14 -0.05810 0.36030 -0.08820 0.0690 Uiso calc R 1.000
H H15 0.05350 0.20540 -0.03080 0.0600 Uiso calc R 1.000
H H22 0.58510 0.15670 0.18310 0.0410 Uiso calc R 1.000
H H33 0.36610 0.18630 0.08330 0.0450 Uiso calc R 1.000

loop_
_atom_type_symbol
_atom_type_description
_atom_type_scat_dispersion_real
_atom_type_scat_dispersion_imag
_atom_type_scat_source
C C 0.0033 0.0016 'International Tables Vol C Tables 4.2.6.8 and 6.1.1.4'
H H 0 0 'International Tables Vol C Tables 4.2.6.8 and 6.1.1.4'
N N 0.0061 0.0033 'International Tables Vol C Tables 4.2.6.8 and 6.1.1.4'
O O 0.0106 0.006 'International Tables Vol C Tables 4.2.6.8 and 6.1.1.4'
S S 0.1246 0.1234 'International Tables Vol C Tables 4.2.6.8 and 6.1.1.4'

loop_
_geom_angle_atom_site_label_1
_geom_angle_atom_site_label_2
_geom_angle_atom_site_label_3
_geom_angle
_geom_angle_publ_flag
Cl1 Ni1 Cl4 109.13(5) no
Cl1 Ni1 Cl2 108.08(5) no
Cl1 Ni1 Cl3 111.59(5) no
Cl3 Ni1 Cl4 108.20(5) no
Cl2 Ni1 Cl3 109.57(5) no
Cl2 Ni1 Cl4 110.28(5) no
C1 N1 C5 124.0(4) no
C6 N2 C10 118.9(3) no
C11 N3 C15 123.2(3) no
C5 N1 H11 118.00 no
C1 N1 H11 118.00 no
C10 N2 H22 121.00 no
C6 N2 H22 121.00 no
C15 N3 H33 118.00 no
C11 N3 H33 118.00 no
N1 C1 C2 118.8(4) no
C1 C2 C3 119.7(5) no
C2 C3 C4 119.9(5) no
C3 C4 C5 120.4(5) no
N1 C5 C4 117.2(4) no
C4 C5 C6 125.7(4) no
N1 C5 C6 117.2(3) no
N2 C6 C5 115.5(3) no
N2 C6 C7 121.5(4) no
C5 C6 C7 123.0(3) no
C6 C7 C8 119.4(4) no
C7 C8 C9 119.4(4) no
C8 C9 C10 118.0(4) no
N2 C10 C11 115.1(3) no
C9 C10 C11 122.1(3) no
N2 C10 C9 122.8(3) no
N3 C11 C10 116.7(3) no
N3 C11 C12 118.2(3) no
C10 C11 C12 125.1(3) no
C11 C12 C13 118.5(4) no
C12 C13 C14 121.3(4) no
C13 C14 C15 119.1(4) no
N3 C15 C14 119.8(4) no
N1 C1 H1 121.00 no
C2 C1 H1 121.00 no
C1 C2 H2 120.00 no
C3 C2 H2 120.00 no
C4 C3 H3 120.00 no
C2 C3 H3 120.00 no
C3 C4 H4 120.00 no
C5 C4 H4 120.00 no
C6 C7 H7 120.00 no
C8 C7 H7 120.00 no
C9 C8 H8 120.00 no
C7 C8 H8 120.00 no
C8 C9 H9 121.00 no
C10 C9 H9 121.00 no
C11 C12 H12 121.00 no
C13 C12 H12 121.00 no
C14 C13 H13 119.00 no
C12 C13 H13 119.00 no
C13 C14 H14 121.00 no
C15 C14 H14 120.00 no
C14 C15 H15 120.00 no
N3 C15 H15 120.00 no

loop_
_geom_bond_atom_site_label_1
_geom_bond_atom_site_label_2
_geom_bond_distance
_geom_bond_publ_flag
Ni1 Cl1 2.194(2) no
Ni1 Cl2 2.201(2) no
Ni1 Cl3 2.188(2) no
Ni1 Cl4 2.185(2) no
N1 C5 1.347(5) no
N1 C1 1.338(5) no
N2 C6 1.342(4) no
N2 C10 1.338(4) no
N3 C15 1.341(5) no
N3 C11 1.344(4) no
N1 H11 0.8600 no
N2 H22 0.8600 no
N3 H33 0.8600 no
C1 C2 1.387(7) no
C2 C3 1.352(8) no
C3 C4 1.386(8) no
C4 C5 1.384(6) no
C5 C6 1.472(6) no
C6 C7 1.384(6) no
C7 C8 1.372(7) no
C8 C9 1.392(6) no
C9 C10 1.380(5) no
C10 C11 1.480(5) no
C11 C12 1.394(5) no
C12 C13 1.390(7) no
C13 C14 1.351(7) no
C14 C15 1.370(7) no
C1 H1 0.9300 no
C2 H2 0.9300 no
C3 H3 0.9300 no
C4 H4 0.9300 no
C7 H7 0.9300 no
C8 H8 0.9300 no
C9 H9 0.9300 no
C12 H12 0.9300 no
C13 H13 0.9300 no
C14 H14 0.9300 no
C15 H15 0.9300 no

loop_
_geom_hbond_atom_site_label_D
_geom_hbond_atom_site_label_H
_geom_hbond_atom_site_label_A
_geom_hbond_site_symmetry_A
_geom_hbond_distance_DH
_geom_hbond_distance_HA
_geom_hbond_distance_DA
_geom_hbond_angle_DHA
_geom_hbond_publ_flag
N1 H11 Cl5 . 0.86 2.26 3.026(4) 149 yes
N1 H11 N2 . 0.86 2.28 2.666(4) 107 no
N2 H22 Cl5 . 0.86 2.67 3.532(4) 178 yes
N2 H22 N3 . 0.86 2.29 2.654(4) 106 no
N3 H33 Cl5 . 0.86 2.25 3.010(4) 148 yes
C14 H14 Cl5 2_555 0.93 2.78 3.421(6) 127 yes

loop_
_geom_torsion_atom_site_label_1
_geom_torsion_atom_site_label_2
_geom_torsion_atom_site_label_3
_geom_torsion_atom_site_label_4
_geom_torsion
_geom_torsion_publ_flag
C5 N1 C1 C2 0.4(6) no
C1 N1 C5 C4 0.5(5) no
C1 N1 C5 C6 179.7(3) no
C10 N2 C6 C5 177.3(3) no
C10 N2 C6 C7 -0.7(5) no
C6 N2 C10 C9 0.2(5) no
C6 N2 C10 C11 -179.1(3) no
C15 N3 C11 C10 179.5(3) no
C15 N3 C11 C12 0.8(5) no
C11 N3 C15 C14 -0.8(6) no
N1 C1 C2 C3 -1.0(7) no
C1 C2 C3 C4 0.6(8) no
C2 C3 C4 C5 0.4(7) no
C3 C4 C5 N1 -1.0(6) no
C3 C4 C5 C6 179.9(4) no
N1 C5 C6 N2 -4.0(4) no
N1 C5 C6 C7 173.9(3) no
C4 C5 C6 N2 175.1(3) no
C4 C5 C6 C7 -7.0(6) no
N2 C6 C7 C8 0.9(6) no
C5 C6 C7 C8 -176.8(4) no
C6 C7 C8 C9 -0.7(7) no
C7 C8 C9 C10 0.2(6) no
C8 C9 C10 N2 0.1(6) no
C8 C9 C10 C11 179.3(4) no
N2 C10 C11 N3 -5.3(4) no
N2 C10 C11 C12 173.4(3) no
C9 C10 C11 N3 175.5(3) no
C9 C10 C11 C12 -5.9(5) no
N3 C11 C12 C13 0.1(6) no
C10 C11 C12 C13 -178.5(4) no
C11 C12 C13 C14 -1.0(6) no
C12 C13 C14 C15 1.0(7) no
C13 C14 C15 N3 -0.1(6) no
